data_4088989
loop_
_publ_author_name
'Kienz, Torben'
'F\"orster, Christoph'
'Heinze, Katja'

_publ_section_title
;
 Generation and Oligomerization ofN-Ferrocenyl Ketenimines via Open-Shell
 Intermediates
;
_journal_issue 21
_journal_name_full Organometallics
_journal_page_first 3681
_journal_paper_doi 10.1021/acs.organomet.6b00619
_journal_volume 35
_journal_year 2016
_chemical_formula_sum 'C37 H39 Cl2 F12 Fe3 N3 S Sb2'
_chemical_formula_weight 1267.72
_space_group_crystal_system triclinic
_space_group_IT_number 2
_space_group_name_Hall '-P 1'
_space_group_name_H-M_alt 'P -1'
_atom_sites_solution_hydrogens geom
_audit_creation_method SHELXL-2014/7
_cell_angle_alpha 104.403(2)
_cell_angle_beta 92.447(2)
_cell_angle_gamma 96.711(2)
_cell_formula_units_Z 2
_cell_length_a 9.6219(8)
_cell_length_b 13.1000(11)
_cell_length_c 17.2736(15)
_cell_measurement_temperature 173(2)
_cell_volume 2088.6(3)
_computing_cell_refinement 'Bruker SMART'
_computing_data_collection 'Bruker SMART'
_computing_data_reduction 'Bruker SAINT'
_computing_structure_refinement 'SHELXL-2014/7 (Sheldrick, 2014)'
_diffrn_ambient_temperature 173(2)
_diffrn_measured_fraction_theta_full 1.000
_diffrn_measured_fraction_theta_max 0.995
_diffrn_measurement_device_type 'CCD area detector'
_diffrn_measurement_method 'phi and omega scans'
_diffrn_radiation_type MoK\a
_diffrn_radiation_wavelength 0.71073
_diffrn_reflns_av_R_equivalents 0.0736
_diffrn_reflns_av_unetI/netI 0.1236
_diffrn_reflns_Laue_measured_fraction_full 1.000
_diffrn_reflns_Laue_measured_fraction_max 0.995
_diffrn_reflns_limit_h_max 12
_diffrn_reflns_limit_h_min -12
_diffrn_reflns_limit_k_max 17
_diffrn_reflns_limit_k_min -16
_diffrn_reflns_limit_l_max 22
_diffrn_reflns_limit_l_min -22
_diffrn_reflns_number 24230
_diffrn_reflns_point_group_measured_fraction_full 1.000
_diffrn_reflns_point_group_measured_fraction_max 0.995
_diffrn_reflns_theta_full 25.242
_diffrn_reflns_theta_max 28.007
_diffrn_reflns_theta_min 1.761
_exptl_absorpt_coefficient_mu 2.559
_exptl_absorpt_correction_T_max 1.14058
_exptl_absorpt_correction_T_min 0.86244
_exptl_absorpt_correction_type multi-scan
_exptl_absorpt_process_details MULABS
_exptl_crystal_colour brown
_exptl_crystal_density_diffrn 2.016
_exptl_crystal_description plate
_exptl_crystal_F_000 1240
_exptl_crystal_size_max 0.180
_exptl_crystal_size_mid 0.150
_exptl_crystal_size_min 0.040
_refine_diff_density_max 1.703
_refine_diff_density_min -1.535
_refine_diff_density_rms 0.153
_refine_ls_extinction_method none
_refine_ls_goodness_of_fit_ref 0.883
_refine_ls_hydrogen_treatment constr
_refine_ls_matrix_type full
_refine_ls_number_parameters 563
_refine_ls_number_reflns 10047
_refine_ls_number_restraints 33
_refine_ls_restrained_S_all 0.888
_refine_ls_R_factor_all 0.1114
_refine_ls_R_factor_gt 0.0556
_refine_ls_shift/su_max 0.001
_refine_ls_shift/su_mean 0.000
_refine_ls_structure_factor_coef Fsqd
_refine_ls_weighting_details 'w=1/[\s^2^(Fo^2^)+(0.0560P)^2^] where P=(Fo^2^+2Fc^2^)/3'
_refine_ls_weighting_scheme calc
_refine_ls_wR_factor_gt 0.1172
_refine_ls_wR_factor_ref 0.1329
_reflns_Friedel_coverage 0.000
_reflns_number_gt 5616
_reflns_number_total 10047
_reflns_threshold_expression 'I > 2\s(I)'
_cod_data_source_file om6b00619_si_004.cif
_cod_data_source_block tk6
_cod_database_code 4088989
_shelx_shelxl_version_number 2014/7
_shelx_space_group_comment
;
The symmetry employed for this shelxl refinement is uniquely defined
by the following loop, which should always be used as a source of
symmetry information in preference to the above space-group names.
They are only intended as comments.
;
_shelx_estimated_absorpt_t_min 0.656
_shelx_estimated_absorpt_t_max 0.905
_exptl_absorpt_special_details MULABS

loop_
_space_group_symop_operation_xyz
'x, y, z'
'-x, -y, -z'

loop_
_atom_site_label
_atom_site_type_symbol
_atom_site_fract_x
_atom_site_fract_y
_atom_site_fract_z
_atom_site_U_iso_or_equiv
_atom_site_adp_type
_atom_site_occupancy
_atom_site_site_symmetry_order
_atom_site_calc_flag
_atom_site_refinement_flags_posn
_atom_site_refinement_flags_adp
_atom_site_refinement_flags_occupancy
_atom_site_disorder_assembly
_atom_site_disorder_group
Fe1 Fe 0.00966(10) 0.76943(8) -0.00146(5) 0.0284(2) Uani 1 1 d . . . . .
Fe2 Fe 0.19430(9) 0.64828(7) 0.36042(5) 0.0250(2) Uani 1 1 d . . . . .
Fe3 Fe 0.56431(9) 0.36869(7) 0.29406(5) 0.0242(2) Uani 1 1 d . . . . .
S1 S 0.43945(18) 0.93709(13) 0.24938(11) 0.0336(4) Uani 1 1 d . . . . .
N1 N 0.2224(5) 0.8585(4) 0.1527(3) 0.0254(12) Uani 1 1 d . . . . .
N2 N 0.4227(5) 0.7256(4) 0.2466(3) 0.0213(11) Uani 1 1 d . . . . .
N3 N 0.5079(5) 0.5955(4) 0.2933(3) 0.0197(11) Uani 1 1 d . . . . .
H3N H 0.4244 0.5839 0.3106 0.024 Uiso 1 1 calc R U . . .
C1 C 0.1598(8) 0.7041(7) -0.0724(4) 0.045(2) Uani 1 1 d . . . . .
H1 H 0.2558 0.7057 -0.0564 0.053 Uiso 1 1 calc R U . . .
C2 C 0.0481(11) 0.6251(7) -0.0676(5) 0.062(3) Uani 1 1 d . . . . .
H2 H 0.0568 0.5643 -0.0481 0.074 Uiso 1 1 calc R U . . .
C3 C -0.0761(9) 0.6523(7) -0.0962(5) 0.057(2) Uani 1 1 d . . . . .
H3 H -0.1668 0.6134 -0.0994 0.068 Uiso 1 1 calc R U . . .
C4 C -0.0448(9) 0.7456(7) -0.1192(4) 0.054(2) Uani 1 1 d . . . . .
H4 H -0.1110 0.7814 -0.1408 0.065 Uiso 1 1 calc R U . . .
C5 C 0.1018(8) 0.7797(7) -0.1056(4) 0.047(2) Uani 1 1 d . . . . .
H5 H 0.1512 0.8411 -0.1165 0.057 Uiso 1 1 calc R U . . .
C6 C 0.0830(7) 0.8448(5) 0.1128(4) 0.0286(15) Uani 1 1 d . . . . .
C7 C -0.0243(7) 0.7617(6) 0.1133(4) 0.0355(17) Uani 1 1 d . . . . .
H7 H -0.0170 0.7021 0.1345 0.043 Uiso 1 1 calc R U . . .
C8 C -0.1457(7) 0.7863(7) 0.0753(4) 0.044(2) Uani 1 1 d . . . . .
H8 H -0.2355 0.7449 0.0670 0.053 Uiso 1 1 calc R U . . .
C9 C -0.1128(7) 0.8798(6) 0.0523(4) 0.0400(19) Uani 1 1 d . . . . .
H9 H -0.1759 0.9123 0.0253 0.048 Uiso 1 1 calc R U . . .
C10 C 0.0306(7) 0.9189(5) 0.0756(4) 0.0339(17) Uani 1 1 d . . . . .
H10 H 0.0811 0.9820 0.0679 0.041 Uiso 1 1 calc R U . . .
C11 C 0.2760(7) 0.9421(5) 0.2092(4) 0.0303(15) Uani 1 1 d . . . . .
C12 C 0.2035(7) 1.0356(5) 0.2398(4) 0.0394(18) Uani 1 1 d . . . . .
H12A H 0.2643 1.0878 0.2818 0.059 Uiso 1 1 calc R U . . .
H12B H 0.1815 1.0675 0.1959 0.059 Uiso 1 1 calc R U . . .
H12C H 0.1163 1.0135 0.2621 0.059 Uiso 1 1 calc R U . . .
F12 F 0.4104(8) 0.1005(6) 0.4471(4) 0.133(3) Uani 1 1 d . . . . .
C13 C 0.3196(6) 0.7788(5) 0.1281(4) 0.0286(15) Uani 1 1 d . . . . .
H13A H 0.3589 0.7851 0.0772 0.034 Uiso 1 1 calc R U . . .
H13B H 0.2689 0.7062 0.1197 0.034 Uiso 1 1 calc R U . . .
C14 C 0.4366(6) 0.7985(5) 0.1936(4) 0.0283(15) Uani 1 1 d . . . . .
H14 H 0.5273 0.7915 0.1678 0.034 Uiso 1 1 calc R U . . .
C15 C 0.2821(6) 0.6990(5) 0.2684(3) 0.0229(14) Uani 1 1 d . . . . .
C16 C 0.1950(6) 0.6001(5) 0.2374(4) 0.0279(15) Uani 1 1 d . . . . .
H16 H 0.2241 0.5361 0.2072 0.033 Uiso 1 1 calc R U . . .
C17 C 0.0582(7) 0.6143(6) 0.2599(4) 0.0375(18) Uani 1 1 d . . . . .
H17 H -0.0218 0.5617 0.2468 0.045 Uiso 1 1 calc R U . . .
C18 C 0.0607(7) 0.7202(6) 0.3052(4) 0.0401(19) Uani 1 1 d . . . . .
H18 H -0.0179 0.7504 0.3281 0.048 Uiso 1 1 calc R U . . .
C19 C 0.1967(7) 0.7739(5) 0.3111(4) 0.0312(16) Uani 1 1 d . . . . .
H19 H 0.2269 0.8461 0.3383 0.037 Uiso 1 1 calc R U . . .
C20 C 0.2769(8) 0.5534(6) 0.4243(4) 0.0348(17) Uani 1 1 d . . . . .
H20 H 0.3296 0.4969 0.4040 0.042 Uiso 1 1 calc R U . . .
C21 C 0.1320(8) 0.5446(7) 0.4266(4) 0.045(2) Uani 1 1 d . . . . .
H21 H 0.0679 0.4814 0.4076 0.054 Uiso 1 1 calc R U . . .
C22 C 0.0973(10) 0.6461(8) 0.4623(5) 0.057(3) Uani 1 1 d . . . . .
H22 H 0.0057 0.6637 0.4725 0.068 Uiso 1 1 calc R U . . .
C23 C 0.2212(12) 0.7162(7) 0.4799(4) 0.060(3) Uani 1 1 d . . . . .
H23 H 0.2285 0.7904 0.5037 0.072 Uiso 1 1 calc R U . . .
C24 C 0.3317(8) 0.6600(6) 0.4571(4) 0.0422(19) Uani 1 1 d . . . . .
H24 H 0.4280 0.6886 0.4626 0.051 Uiso 1 1 calc R U . . .
C25 C 0.5308(6) 0.6738(5) 0.2598(3) 0.0200(13) Uani 1 1 d . . . . .
C26 C 0.6734(6) 0.7054(5) 0.2373(4) 0.0294(15) Uani 1 1 d . . . . .
H26A H 0.6718 0.7653 0.2130 0.044 Uiso 1 1 calc R U . . .
H26B H 0.7388 0.7264 0.2853 0.044 Uiso 1 1 calc R U . . .
H26C H 0.7040 0.6452 0.1988 0.044 Uiso 1 1 calc R U . . .
C27 C 0.6081(6) 0.5268(5) 0.3040(3) 0.0203(13) Uani 1 1 d . . . . .
C28 C 0.6474(6) 0.5044(5) 0.3779(4) 0.0262(15) Uani 1 1 d . . . . .
H28 H 0.6127 0.5323 0.4285 0.031 Uiso 1 1 calc R U . . .
C29 C 0.7484(6) 0.4321(5) 0.3616(4) 0.0264(15) Uani 1 1 d . . . . .
H29 H 0.7936 0.4030 0.3995 0.032 Uiso 1 1 calc R U . . .
C30 C 0.7697(7) 0.4114(5) 0.2790(4) 0.0300(15) Uani 1 1 d . . . . .
H30 H 0.8323 0.3660 0.2520 0.036 Uiso 1 1 calc R U . . .
C31 C 0.6826(6) 0.4690(5) 0.2431(4) 0.0253(14) Uani 1 1 d . . . . .
H31 H 0.6756 0.4690 0.1881 0.030 Uiso 1 1 calc R U . . .
C32 C 0.3536(7) 0.3207(5) 0.2675(4) 0.0358(17) Uani 1 1 d . . . . .
H32 H 0.2839 0.3653 0.2637 0.043 Uiso 1 1 calc R U . . .
C33 C 0.4321(7) 0.2708(6) 0.2039(4) 0.0417(19) Uani 1 1 d . . . . .
H33 H 0.4243 0.2763 0.1501 0.050 Uiso 1 1 calc R U . . .
C34 C 0.5233(7) 0.2120(5) 0.2354(4) 0.0388(18) Uani 1 1 d . . . . .
H34 H 0.5880 0.1707 0.2063 0.047 Uiso 1 1 calc R U . . .
C35 C 0.5023(7) 0.2247(5) 0.3169(4) 0.0359(17) Uani 1 1 d . . . . .
H35 H 0.5501 0.1934 0.3525 0.043 Uiso 1 1 calc R U . . .
C36 C 0.3979(7) 0.2921(5) 0.3371(4) 0.0356(17) Uani 1 1 d . . . . .
H36 H 0.3636 0.3142 0.3885 0.043 Uiso 1 1 calc R U . . .
Cl1 Cl 0.8138(2) 0.0176(3) 0.24379(14) 0.0870(9) Uani 1 1 d . . . . .
Cl2 Cl 0.9787(3) 0.2181(2) 0.32652(15) 0.0846(9) Uani 1 1 d . . . . .
C37 C 0.8699(10) 0.1090(10) 0.3358(5) 0.091(4) Uani 1 1 d . . . . .
H37A H 0.7866 0.1330 0.3630 0.109 Uiso 1 1 calc R U . . .
H37B H 0.9198 0.0726 0.3702 0.109 Uiso 1 1 calc R U . . .
Sb1 Sb 0.5000 0.5000 0.0000 0.02736(16) Uani 1 2 d S . P . .
F1 F 0.4237(5) 0.5123(5) 0.0981(3) 0.0779(17) Uani 1 1 d . . . . .
F2 F 0.3206(4) 0.4845(4) -0.0492(3) 0.0557(12) Uani 1 1 d . . . . .
F3 F 0.5150(5) 0.6454(4) 0.0160(4) 0.0852(19) Uani 1 1 d . . . . .
Sb2 Sb 0.5000 0.0000 0.0000 0.03047(17) Uani 1 2 d S U P . .
F4 F 0.6529(4) -0.0179(4) -0.0645(2) 0.0526(12) Uani 1 1 d . U . . .
F5 F 0.4064(12) 0.0317(12) -0.0842(7) 0.106(4) Uani 0.66 1 d . U P A 2
F6 F 0.5702(14) 0.1403(9) 0.0400(7) 0.111(4) Uani 0.66 1 d . U P A 2
F5A F 0.632(2) 0.0363(16) 0.0864(11) 0.067(5) Uani 0.34 1 d . U P A 1
F6A F 0.5066(18) 0.1425(13) 0.0012(13) 0.062(5) Uani 0.34 1 d . U P A 1
Sb3 Sb 0.27372(6) 0.10999(4) 0.52000(3) 0.05064(18) Uani 1 1 d . . . . .
F7 F 0.1385(7) 0.1181(5) 0.5915(4) 0.115(2) Uani 1 1 d . . . . .
F8 F 0.2722(8) -0.0300(5) 0.5138(5) 0.134(3) Uani 1 1 d . . . . .
F9 F 0.1398(9) 0.0779(8) 0.4398(5) 0.175(4) Uani 1 1 d . . . . .
F10 F 0.2792(9) 0.2545(5) 0.5321(6) 0.163(4) Uani 1 1 d . . . . .
F11 F 0.4120(7) 0.1417(6) 0.6029(4) 0.120(3) Uani 1 1 d . . . . .

loop_
_atom_site_aniso_label
_atom_site_aniso_U_11
_atom_site_aniso_U_22
_atom_site_aniso_U_33
_atom_site_aniso_U_23
_atom_site_aniso_U_13
_atom_site_aniso_U_12
Fe1 0.0275(5) 0.0346(6) 0.0229(5) 0.0077(4) 0.0007(4) 0.0037(4)
Fe2 0.0264(5) 0.0294(5) 0.0216(5) 0.0091(4) 0.0084(4) 0.0049(4)
Fe3 0.0248(5) 0.0233(5) 0.0248(5) 0.0065(4) 0.0003(4) 0.0039(4)
S1 0.0290(9) 0.0276(9) 0.0425(10) 0.0095(8) -0.0055(8) -0.0010(7)
N1 0.027(3) 0.025(3) 0.023(3) 0.006(2) 0.000(2) 0.002(2)
N2 0.019(3) 0.023(3) 0.024(3) 0.010(2) 0.003(2) 0.004(2)
N3 0.021(3) 0.020(3) 0.021(3) 0.010(2) 0.006(2) 0.004(2)
C1 0.040(4) 0.066(6) 0.026(4) -0.001(4) 0.004(3) 0.028(4)
C2 0.093(8) 0.038(5) 0.047(5) -0.008(4) 0.010(5) 0.019(5)
C3 0.045(5) 0.058(6) 0.049(5) -0.014(5) 0.002(4) -0.007(4)
C4 0.057(6) 0.080(7) 0.023(4) 0.005(4) -0.012(4) 0.027(5)
C5 0.050(5) 0.063(6) 0.029(4) 0.011(4) 0.009(4) 0.005(4)
C6 0.027(4) 0.035(4) 0.023(3) 0.006(3) 0.000(3) 0.004(3)
C7 0.034(4) 0.044(4) 0.029(4) 0.016(3) -0.002(3) -0.005(3)
C8 0.029(4) 0.065(6) 0.032(4) 0.004(4) 0.006(3) -0.007(4)
C9 0.026(4) 0.060(5) 0.037(4) 0.010(4) 0.000(3) 0.020(4)
C10 0.031(4) 0.032(4) 0.037(4) 0.004(3) 0.003(3) 0.006(3)
C11 0.031(4) 0.028(4) 0.033(4) 0.012(3) 0.005(3) -0.003(3)
C12 0.039(4) 0.031(4) 0.047(4) 0.003(3) 0.002(3) 0.013(3)
F12 0.152(7) 0.151(7) 0.108(5) 0.044(5) 0.076(5) 0.018(5)
C13 0.033(4) 0.033(4) 0.024(3) 0.008(3) 0.006(3) 0.017(3)
C14 0.020(3) 0.029(4) 0.042(4) 0.019(3) 0.006(3) 0.009(3)
C15 0.026(3) 0.028(4) 0.015(3) 0.006(3) 0.003(3) 0.001(3)
C16 0.027(3) 0.032(4) 0.027(3) 0.012(3) 0.004(3) 0.001(3)
C17 0.019(3) 0.069(5) 0.029(4) 0.027(4) -0.002(3) -0.005(3)
C18 0.026(4) 0.066(6) 0.042(4) 0.029(4) 0.017(3) 0.022(4)
C19 0.042(4) 0.031(4) 0.027(4) 0.014(3) 0.015(3) 0.011(3)
C20 0.047(4) 0.042(4) 0.024(4) 0.019(3) 0.009(3) 0.015(4)
C21 0.041(4) 0.065(6) 0.035(4) 0.033(4) 0.002(4) -0.011(4)
C22 0.061(6) 0.093(8) 0.041(5) 0.039(5) 0.037(4) 0.048(6)
C23 0.132(9) 0.033(5) 0.019(4) 0.006(3) 0.021(5) 0.024(5)
C24 0.053(5) 0.050(5) 0.023(4) 0.018(3) 0.001(3) -0.011(4)
C25 0.022(3) 0.024(3) 0.015(3) 0.007(3) 0.004(2) 0.003(3)
C26 0.022(3) 0.033(4) 0.036(4) 0.016(3) 0.004(3) 0.001(3)
C27 0.019(3) 0.019(3) 0.024(3) 0.008(3) 0.002(2) 0.002(2)
C28 0.028(3) 0.028(4) 0.022(3) 0.006(3) -0.002(3) 0.003(3)
C29 0.022(3) 0.028(4) 0.030(4) 0.012(3) -0.004(3) 0.000(3)
C30 0.025(3) 0.031(4) 0.035(4) 0.007(3) 0.006(3) 0.007(3)
C31 0.026(3) 0.027(4) 0.025(3) 0.006(3) 0.009(3) 0.008(3)
C32 0.022(4) 0.032(4) 0.054(5) 0.016(4) -0.007(3) -0.003(3)
C33 0.040(4) 0.040(5) 0.035(4) -0.003(3) -0.009(3) -0.006(3)
C34 0.037(4) 0.027(4) 0.051(5) 0.005(3) 0.001(4) 0.005(3)
C35 0.035(4) 0.024(4) 0.049(5) 0.012(3) -0.008(3) 0.000(3)
C36 0.034(4) 0.030(4) 0.042(4) 0.012(3) 0.011(3) -0.009(3)
Cl1 0.0482(14) 0.149(3) 0.0533(14) 0.0143(16) 0.0045(11) -0.0041(15)
Cl2 0.135(3) 0.0687(17) 0.0616(15) 0.0170(13) 0.0225(16) 0.0526(17)
C37 0.052(6) 0.161(12) 0.047(6) -0.002(7) 0.014(5) 0.018(7)
Sb1 0.0323(4) 0.0270(4) 0.0219(3) 0.0016(3) 0.0029(3) 0.0097(3)
F1 0.063(3) 0.130(5) 0.031(2) 0.004(3) 0.016(2) 0.006(3)
F2 0.042(3) 0.074(3) 0.053(3) 0.020(2) -0.008(2) 0.011(2)
F3 0.061(3) 0.033(3) 0.163(6) 0.026(3) 0.011(4) 0.011(2)
Sb2 0.0234(3) 0.0390(4) 0.0326(4) 0.0160(3) 0.0050(3) 0.0029(3)
F4 0.034(2) 0.081(3) 0.046(2) 0.020(2) 0.0157(19) 0.008(2)
F5 0.080(7) 0.212(13) 0.065(6) 0.076(8) 0.030(5) 0.082(8)
F6 0.137(11) 0.073(6) 0.103(9) -0.009(6) 0.068(7) -0.027(6)
F5A 0.052(9) 0.102(13) 0.039(7) 0.002(7) -0.003(6) 0.019(9)
F6A 0.046(9) 0.043(6) 0.113(14) 0.041(7) 0.036(8) 0.013(6)
Sb3 0.0651(4) 0.0373(3) 0.0440(3) 0.0044(2) -0.0022(3) -0.0004(3)
F7 0.098(5) 0.120(6) 0.131(6) 0.025(5) 0.050(4) 0.028(4)
F8 0.184(8) 0.048(4) 0.172(7) 0.022(4) 0.067(6) 0.016(4)
F9 0.150(7) 0.226(10) 0.132(7) 0.045(7) -0.078(6) -0.012(7)
F10 0.175(8) 0.053(4) 0.261(11) 0.039(5) 0.013(7) 0.021(5)
F11 0.106(5) 0.156(7) 0.074(4) -0.013(4) -0.028(4) 0.019(5)

loop_
_atom_type_symbol
_atom_type_description
_atom_type_scat_dispersion_real
_atom_type_scat_dispersion_imag
_atom_type_scat_source
C C 0.0033 0.0016 'International Tables Vol C Tables 4.2.6.8 and 6.1.1.4'
H H 0.0000 0.0000 'International Tables Vol C Tables 4.2.6.8 and 6.1.1.4'
N N 0.0061 0.0033 'International Tables Vol C Tables 4.2.6.8 and 6.1.1.4'
F F 0.0171 0.0103 'International Tables Vol C Tables 4.2.6.8 and 6.1.1.4'
S S 0.1246 0.1234 'International Tables Vol C Tables 4.2.6.8 and 6.1.1.4'
Fe Fe 0.3463 0.8444 'International Tables Vol C Tables 4.2.6.8 and 6.1.1.4'
Sb Sb -0.5866 1.5461 'International Tables Vol C Tables 4.2.6.8 and 6.1.1.4'
Cl Cl 0.1484 0.1585 'International Tables Vol C Tables 4.2.6.8 and 6.1.1.4'

loop_
_geom_angle_atom_site_label_1
_geom_angle_atom_site_label_2
_geom_angle_atom_site_label_3
_geom_angle
_geom_angle_site_symmetry_1
_geom_angle_site_symmetry_3
C3 Fe1 C4 40.1(3) . .
C3 Fe1 C6 159.7(4) . .
C4 Fe1 C6 160.2(3) . .
C3 Fe1 C2 40.2(3) . .
C4 Fe1 C2 67.4(4) . .
C6 Fe1 C2 127.9(3) . .
C3 Fe1 C8 103.9(3) . .
C4 Fe1 C8 117.7(3) . .
C6 Fe1 C8 67.4(3) . .
C2 Fe1 C8 122.6(4) . .
C3 Fe1 C9 118.3(3) . .
C4 Fe1 C9 103.4(3) . .
C6 Fe1 C9 67.6(3) . .
C2 Fe1 C9 155.5(3) . .
C8 Fe1 C9 39.8(3) . .
C3 Fe1 C7 121.0(3) . .
C4 Fe1 C7 154.6(3) . .
C6 Fe1 C7 40.5(3) . .
C2 Fe1 C7 109.7(3) . .
C8 Fe1 C7 40.8(3) . .
C9 Fe1 C7 68.3(3) . .
C3 Fe1 C10 155.1(3) . .
C4 Fe1 C10 121.3(3) . .
C6 Fe1 C10 40.5(3) . .
C2 Fe1 C10 163.6(3) . .
C8 Fe1 C10 67.7(3) . .
C9 Fe1 C10 40.5(3) . .
C7 Fe1 C10 68.8(3) . .
C3 Fe1 C1 68.1(3) . .
C4 Fe1 C1 67.7(3) . .
C6 Fe1 C1 114.1(3) . .
C2 Fe1 C1 40.6(3) . .
C8 Fe1 C1 161.3(4) . .
C9 Fe1 C1 158.9(4) . .
C7 Fe1 C1 127.7(3) . .
C10 Fe1 C1 126.5(3) . .
C3 Fe1 C5 68.2(3) . .
C4 Fe1 C5 40.7(3) . .
C6 Fe1 C5 127.4(3) . .
C2 Fe1 C5 67.9(4) . .
C8 Fe1 C5 154.4(3) . .
C9 Fe1 C5 120.9(3) . .
C7 Fe1 C5 163.9(3) . .
C10 Fe1 C5 108.7(3) . .
C1 Fe1 C5 40.1(3) . .
C18 Fe2 C23 111.6(3) . .
C18 Fe2 C19 40.4(3) . .
C23 Fe2 C19 103.9(3) . .
C18 Fe2 C22 100.8(3) . .
C23 Fe2 C22 40.0(3) . .
C19 Fe2 C22 121.4(3) . .
C18 Fe2 C21 123.8(3) . .
C23 Fe2 C21 67.4(3) . .
C19 Fe2 C21 159.7(3) . .
C22 Fe2 C21 40.4(3) . .
C18 Fe2 C15 68.1(3) . .
C23 Fe2 C15 129.3(3) . .
C19 Fe2 C15 41.2(2) . .
C22 Fe2 C15 162.1(3) . .
C21 Fe2 C15 157.5(3) . .
C18 Fe2 C24 147.3(3) . .
C23 Fe2 C24 39.6(3) . .
C19 Fe2 C24 118.7(3) . .
C22 Fe2 C24 66.9(3) . .
C21 Fe2 C24 67.0(3) . .
C15 Fe2 C24 114.5(3) . .
C18 Fe2 C17 40.5(3) . .
C23 Fe2 C17 145.4(4) . .
C19 Fe2 C17 68.3(3) . .
C22 Fe2 C17 113.5(3) . .
C21 Fe2 C17 107.8(3) . .
C15 Fe2 C17 67.8(2) . .
C24 Fe2 C17 172.0(3) . .
C18 Fe2 C20 163.4(3) . .
C23 Fe2 C20 66.8(3) . .
C19 Fe2 C20 155.6(3) . .
C22 Fe2 C20 66.9(3) . .
C21 Fe2 C20 39.7(3) . .
C15 Fe2 C20 126.5(3) . .
C24 Fe2 C20 39.8(3) . .
C17 Fe2 C20 132.4(3) . .
C18 Fe2 C16 68.0(3) . .
C23 Fe2 C16 169.8(3) . .
C19 Fe2 C16 68.9(3) . .
C22 Fe2 C16 149.8(3) . .
C21 Fe2 C16 121.8(3) . .
C15 Fe2 C16 40.6(2) . .
C24 Fe2 C16 136.7(3) . .
C17 Fe2 C16 40.0(2) . .
C20 Fe2 C16 116.7(3) . .
C27 Fe3 C31 40.7(2) . .
C27 Fe3 C34 155.9(3) . .
C31 Fe3 C34 119.1(3) . .
C27 Fe3 C33 122.1(3) . .
C31 Fe3 C33 106.1(3) . .
C34 Fe3 C33 40.5(3) . .
C27 Fe3 C30 68.1(2) . .
C31 Fe3 C30 40.7(2) . .
C34 Fe3 C30 105.0(3) . .
C33 Fe3 C30 122.0(3) . .
C27 Fe3 C28 40.9(2) . .
C31 Fe3 C28 69.0(3) . .
C34 Fe3 C28 160.0(3) . .
C33 Fe3 C28 158.9(3) . .
C30 Fe3 C28 68.4(3) . .
C27 Fe3 C29 68.4(2) . .
C31 Fe3 C29 68.6(3) . .
C34 Fe3 C29 122.2(3) . .
C33 Fe3 C29 158.3(3) . .
C30 Fe3 C29 40.5(2) . .
C28 Fe3 C29 40.7(2) . .
C27 Fe3 C32 110.1(3) . .
C31 Fe3 C32 124.9(3) . .
C34 Fe3 C32 68.1(3) . .
C33 Fe3 C32 40.9(3) . .
C30 Fe3 C32 160.2(3) . .
C28 Fe3 C32 124.1(3) . .
C29 Fe3 C32 158.9(3) . .
C27 Fe3 C35 163.3(3) . .
C31 Fe3 C35 154.5(3) . .
C34 Fe3 C35 40.2(3) . .
C33 Fe3 C35 67.9(3) . .
C30 Fe3 C35 119.9(3) . .
C28 Fe3 C35 125.4(3) . .
C29 Fe3 C35 107.3(3) . .
C32 Fe3 C35 67.7(3) . .
C27 Fe3 C36 127.4(3) . .
C31 Fe3 C36 162.7(3) . .
C34 Fe3 C36 67.8(3) . .
C33 Fe3 C36 68.1(3) . .
C30 Fe3 C36 156.4(3) . .
C28 Fe3 C36 110.3(3) . .
C29 Fe3 C36 122.8(3) . .
C32 Fe3 C36 40.2(3) . .
C35 Fe3 C36 40.2(3) . .
C11 S1 C14 91.9(3) . .
C11 N1 C6 124.5(5) . .
C11 N1 C13 114.2(5) . .
C6 N1 C13 121.2(5) . .
C25 N2 C15 123.3(5) . .
C25 N2 C14 119.9(5) . .
C15 N2 C14 115.6(5) . .
C25 N3 C27 125.0(5) . .
C25 N3 H3N 117.5 . .
C27 N3 H3N 117.5 . .
C5 C1 C2 107.6(7) . .
C5 C1 Fe1 70.2(4) . .
C2 C1 Fe1 68.7(4) . .
C5 C1 H1 126.2 . .
C2 C1 H1 126.2 . .
Fe1 C1 H1 126.5 . .
C3 C2 C1 108.3(8) . .
C3 C2 Fe1 69.1(5) . .
C1 C2 Fe1 70.6(4) . .
C3 C2 H2 125.8 . .
C1 C2 H2 125.8 . .
Fe1 C2 H2 126.0 . .
C4 C3 C2 108.2(8) . .
C4 C3 Fe1 70.0(4) . .
C2 C3 Fe1 70.7(4) . .
C4 C3 H3 125.9 . .
C2 C3 H3 125.9 . .
Fe1 C3 H3 125.0 . .
C3 C4 C5 109.5(7) . .
C3 C4 Fe1 69.9(5) . .
C5 C4 Fe1 71.5(4) . .
C3 C4 H4 125.3 . .
C5 C4 H4 125.3 . .
Fe1 C4 H4 124.9 . .
C1 C5 C4 106.4(8) . .
C1 C5 Fe1 69.7(4) . .
C4 C5 Fe1 67.7(4) . .
C1 C5 H5 126.8 . .
C4 C5 H5 126.8 . .
Fe1 C5 H5 127.3 . .
C7 C6 C10 110.3(6) . .
C7 C6 N1 124.6(6) . .
C10 C6 N1 124.8(6) . .
C7 C6 Fe1 70.5(4) . .
C10 C6 Fe1 70.9(4) . .
N1 C6 Fe1 130.8(4) . .
C6 C7 C8 105.4(7) . .
C6 C7 Fe1 69.0(4) . .
C8 C7 Fe1 69.1(4) . .
C6 C7 H7 127.3 . .
C8 C7 H7 127.3 . .
Fe1 C7 H7 126.1 . .
C9 C8 C7 109.6(6) . .
C9 C8 Fe1 70.3(4) . .
C7 C8 Fe1 70.1(4) . .
C9 C8 H8 125.2 . .
C7 C8 H8 125.2 . .
Fe1 C8 H8 126.0 . .
C8 C9 C10 108.8(6) . .
C8 C9 Fe1 69.9(4) . .
C10 C9 Fe1 70.4(4) . .
C8 C9 H9 125.6 . .
C10 C9 H9 125.6 . .
Fe1 C9 H9 125.6 . .
C6 C10 C9 105.9(6) . .
C6 C10 Fe1 68.6(4) . .
C9 C10 Fe1 69.1(4) . .
C6 C10 H10 127.0 . .
C9 C10 H10 127.0 . .
Fe1 C10 H10 126.8 . .
N1 C11 C12 124.3(6) . .
N1 C11 S1 115.6(5) . .
C12 C11 S1 120.0(5) . .
C11 C12 H12A 109.5 . .
C11 C12 H12B 109.5 . .
H12A C12 H12B 109.5 . .
C11 C12 H12C 109.5 . .
H12A C12 H12C 109.5 . .
H12B C12 H12C 109.5 . .
N1 C13 C14 108.4(5) . .
N1 C13 H13A 110.0 . .
C14 C13 H13A 110.0 . .
N1 C13 H13B 110.0 . .
C14 C13 H13B 110.0 . .
H13A C13 H13B 108.4 . .
N2 C14 C13 114.8(5) . .
N2 C14 S1 111.9(4) . .
C13 C14 S1 105.3(4) . .
N2 C14 H14 108.2 . .
C13 C14 H14 108.2 . .
S1 C14 H14 108.2 . .
C16 C15 C19 108.0(6) . .
C16 C15 N2 125.7(5) . .
C19 C15 N2 125.2(5) . .
C16 C15 Fe2 70.2(4) . .
C19 C15 Fe2 68.7(4) . .
N2 C15 Fe2 136.2(4) . .
C17 C16 C15 107.6(6) . .
C17 C16 Fe2 69.7(4) . .
C15 C16 Fe2 69.2(3) . .
C17 C16 H16 126.2 . .
C15 C16 H16 126.2 . .
Fe2 C16 H16 126.5 . .
C16 C17 C18 108.1(6) . .
C16 C17 Fe2 70.3(4) . .
C18 C17 Fe2 68.5(4) . .
C16 C17 H17 126.0 . .
C18 C17 H17 126.0 . .
Fe2 C17 H17 126.9 . .
C19 C18 C17 109.5(6) . .
C19 C18 Fe2 70.3(4) . .
C17 C18 Fe2 71.0(4) . .
C19 C18 H18 125.2 . .
C17 C18 H18 125.2 . .
Fe2 C18 H18 125.0 . .
C18 C19 C15 106.9(6) . .
C18 C19 Fe2 69.4(4) . .
C15 C19 Fe2 70.0(4) . .
C18 C19 H19 126.6 . .
C15 C19 H19 126.6 . .
Fe2 C19 H19 125.6 . .
C21 C20 C24 108.1(7) . .
C21 C20 Fe2 69.4(4) . .
C24 C20 Fe2 69.7(4) . .
C21 C20 H20 126.0 . .
C24 C20 H20 126.0 . .
Fe2 C20 H20 126.5 . .
C20 C21 C22 107.6(7) . .
C20 C21 Fe2 70.9(4) . .
C22 C21 Fe2 69.6(4) . .
C20 C21 H21 126.2 . .
C22 C21 H21 126.2 . .
Fe2 C21 H21 124.9 . .
C23 C22 C21 107.7(7) . .
C23 C22 Fe2 69.8(5) . .
C21 C22 Fe2 70.1(4) . .
C23 C22 H22 126.2 . .
C21 C22 H22 126.2 . .
Fe2 C22 H22 125.6 . .
C24 C23 C22 108.6(7) . .
C24 C23 Fe2 71.1(4) . .
C22 C23 Fe2 70.2(4) . .
C24 C23 H23 125.7 . .
C22 C23 H23 125.7 . .
Fe2 C23 H23 124.7 . .
C23 C24 C20 108.0(7) . .
C23 C24 Fe2 69.4(4) . .
C20 C24 Fe2 70.4(4) . .
C23 C24 H24 126.0 . .
C20 C24 H24 126.0 . .
Fe2 C24 H24 125.8 . .
N3 C25 N2 118.6(5) . .
N3 C25 C26 120.3(5) . .
N2 C25 C26 121.1(6) . .
C25 C26 H26A 109.5 . .
C25 C26 H26B 109.5 . .
H26A C26 H26B 109.5 . .
C25 C26 H26C 109.5 . .
H26A C26 H26C 109.5 . .
H26B C26 H26C 109.5 . .
C31 C27 C28 108.9(5) . .
C31 C27 N3 125.6(5) . .
C28 C27 N3 125.5(5) . .
C31 C27 Fe3 69.7(4) . .
C28 C27 Fe3 70.2(3) . .
N3 C27 Fe3 125.5(4) . .
C29 C28 C27 106.9(5) . .
C29 C28 Fe3 69.6(3) . .
C27 C28 Fe3 68.8(3) . .
C29 C28 H28 126.5 . .
C27 C28 H28 126.5 . .
Fe3 C28 H28 126.5 . .
C30 C29 C28 107.9(6) . .
C30 C29 Fe3 69.4(3) . .
C28 C29 Fe3 69.6(3) . .
C30 C29 H29 126.0 . .
C28 C29 H29 126.0 . .
Fe3 C29 H29 126.6 . .
C31 C30 C29 108.8(6) . .
C31 C30 Fe3 69.4(4) . .
C29 C30 Fe3 70.1(4) . .
C31 C30 H30 125.6 . .
C29 C30 H30 125.6 . .
Fe3 C30 H30 126.5 . .
C27 C31 C30 107.4(5) . .
C27 C31 Fe3 69.6(4) . .
C30 C31 Fe3 70.0(4) . .
C27 C31 H31 126.3 . .
C30 C31 H31 126.3 . .
Fe3 C31 H31 125.7 . .
C36 C32 C33 107.8(6) . .
C36 C32 Fe3 70.1(4) . .
C33 C32 Fe3 69.1(4) . .
C36 C32 H32 126.1 . .
C33 C32 H32 126.1 . .
Fe3 C32 H32 126.2 . .
C34 C33 C32 107.6(7) . .
C34 C33 Fe3 69.7(4) . .
C32 C33 Fe3 70.0(4) . .
C34 C33 H33 126.2 . .
C32 C33 H33 126.2 . .
Fe3 C33 H33 125.6 . .
C35 C34 C33 108.3(7) . .
C35 C34 Fe3 70.4(4) . .
C33 C34 Fe3 69.8(4) . .
C35 C34 H34 125.8 . .
C33 C34 H34 125.8 . .
Fe3 C34 H34 125.6 . .
C34 C35 C36 108.3(6) . .
C34 C35 Fe3 69.4(4) . .
C36 C35 Fe3 70.1(4) . .
C34 C35 H35 125.8 . .
C36 C35 H35 125.8 . .
Fe3 C35 H35 126.2 . .
C32 C36 C35 108.0(7) . .
C32 C36 Fe3 69.7(4) . .
C35 C36 Fe3 69.7(4) . .
C32 C36 H36 126.0 . .
C35 C36 H36 126.0 . .
Fe3 C36 H36 126.2 . .
Cl2 C37 Cl1 113.5(6) . .
Cl2 C37 H37A 108.9 . .
Cl1 C37 H37A 108.9 . .
Cl2 C37 H37B 108.9 . .
Cl1 C37 H37B 108.9 . .
H37A C37 H37B 107.7 . .
F3 Sb1 F3 180.00(4) 2_665 .
F3 Sb1 F1 89.7(3) 2_665 2_665
F3 Sb1 F1 90.3(3) . 2_665
F3 Sb1 F1 90.3(3) 2_665 .
F3 Sb1 F1 89.7(3) . .
F1 Sb1 F1 180.0 2_665 .
F3 Sb1 F2 90.7(2) 2_665 2_665
F3 Sb1 F2 89.3(2) . 2_665
F1 Sb1 F2 89.6(2) 2_665 2_665
F1 Sb1 F2 90.4(2) . 2_665
F3 Sb1 F2 89.3(2) 2_665 .
F3 Sb1 F2 90.7(2) . .
F1 Sb1 F2 90.4(2) 2_665 .
F1 Sb1 F2 89.6(2) . .
F2 Sb1 F2 180.0 2_665 .
F6 Sb2 F6 180.0 2_655 .
F6 Sb2 F5 90.5(6) 2_655 2_655
F6 Sb2 F5 89.5(6) . 2_655
F6 Sb2 F5 89.5(6) 2_655 .
F6 Sb2 F5 90.5(6) . .
F5 Sb2 F5 180.0(4) 2_655 .
F5A Sb2 F5A 180.0 . 2_655
F5A Sb2 F6A 89.7(8) . .
F5A Sb2 F6A 90.3(8) 2_655 .
F5A Sb2 F6A 90.3(8) . 2_655
F5A Sb2 F6A 89.7(8) 2_655 2_655
F6A Sb2 F6A 180.0 . 2_655
F6 Sb2 F4 90.6(4) 2_655 .
F6 Sb2 F4 89.4(4) . .
F5 Sb2 F4 93.0(4) 2_655 .
F5 Sb2 F4 87.0(4) . .
F5A Sb2 F4 86.3(7) . .
F5A Sb2 F4 93.7(7) 2_655 .
F6A Sb2 F4 92.8(6) . .
F6A Sb2 F4 87.2(6) 2_655 .
F6 Sb2 F4 89.4(4) 2_655 2_655
F6 Sb2 F4 90.6(4) . 2_655
F5 Sb2 F4 87.0(4) 2_655 2_655
F5 Sb2 F4 93.0(4) . 2_655
F5A Sb2 F4 93.7(7) . 2_655
F5A Sb2 F4 86.3(7) 2_655 2_655
F6A Sb2 F4 87.2(6) . 2_655
F6A Sb2 F4 92.8(6) 2_655 2_655
F4 Sb2 F4 180.0 . 2_655
F9 Sb3 F8 89.8(4) . .
F9 Sb3 F7 89.4(4) . .
F8 Sb3 F7 90.4(3) . .
F9 Sb3 F11 179.4(4) . .
F8 Sb3 F11 89.6(4) . .
F7 Sb3 F11 90.5(3) . .
F9 Sb3 F10 93.1(4) . .
F8 Sb3 F10 176.9(4) . .
F7 Sb3 F10 88.3(4) . .
F11 Sb3 F10 87.5(4) . .
F9 Sb3 F12 90.3(4) . .
F8 Sb3 F12 89.1(3) . .
F7 Sb3 F12 179.5(3) . .
F11 Sb3 F12 89.7(3) . .
F10 Sb3 F12 92.2(4) . .

loop_
_geom_bond_atom_site_label_1
_geom_bond_atom_site_label_2
_geom_bond_distance
_geom_bond_site_symmetry_2
Fe1 C3 2.014(7) .
Fe1 C4 2.015(7) .
Fe1 C6 2.029(6) .
Fe1 C2 2.035(8) .
Fe1 C8 2.035(7) .
Fe1 C9 2.041(7) .
Fe1 C7 2.048(7) .
Fe1 C10 2.058(6) .
Fe1 C1 2.059(7) .
Fe1 C5 2.066(8) .
Fe2 C18 2.019(7) .
Fe2 C23 2.026(7) .
Fe2 C19 2.031(7) .
Fe2 C22 2.031(7) .
Fe2 C21 2.038(7) .
Fe2 C15 2.048(6) .
Fe2 C24 2.048(7) .
Fe2 C17 2.053(6) .
Fe2 C20 2.057(7) .
Fe2 C16 2.061(6) .
Fe3 C27 2.027(6) .
Fe3 C31 2.027(7) .
Fe3 C34 2.035(7) .
Fe3 C33 2.035(6) .
Fe3 C30 2.035(6) .
Fe3 C28 2.045(6) .
Fe3 C29 2.046(6) .
Fe3 C32 2.048(6) .
Fe3 C35 2.048(7) .
Fe3 C36 2.054(7) .
S1 C11 1.706(7) .
S1 C14 1.827(6) .
N1 C11 1.308(7) .
N1 C6 1.453(7) .
N1 C13 1.479(7) .
N2 C25 1.347(7) .
N2 C15 1.446(8) .
N2 C14 1.478(8) .
N3 C25 1.298(7) .
N3 C27 1.430(7) .
N3 H3N 0.8800 .
C1 C5 1.416(11) .
C1 C2 1.422(12) .
C1 H1 0.9500 .
C2 C3 1.391(12) .
C2 H2 0.9500 .
C3 C4 1.381(12) .
C3 H3 0.9500 .
C4 C5 1.420(11) .
C4 H4 0.9500 .
C5 H5 0.9500 .
C6 C7 1.412(9) .
C6 C10 1.416(9) .
C7 C8 1.423(10) .
C7 H7 0.9500 .
C8 C9 1.386(11) .
C8 H8 0.9500 .
C9 C10 1.418(9) .
C9 H9 0.9500 .
C10 H10 0.9500 .
C11 C12 1.475(9) .
C12 H12A 0.9800 .
C12 H12B 0.9800 .
C12 H12C 0.9800 .
F12 Sb3 1.853(7) .
C13 C14 1.514(8) .
C13 H13A 0.9900 .
C13 H13B 0.9900 .
C14 H14 1.0000 .
C15 C16 1.425(8) .
C15 C19 1.437(8) .
C16 C17 1.408(9) .
C16 H16 0.9500 .
C17 C18 1.410(10) .
C17 H17 0.9500 .
C18 C19 1.398(9) .
C18 H18 0.9500 .
C19 H19 0.9500 .
C20 C21 1.389(10) .
C20 C24 1.399(10) .
C20 H20 0.9500 .
C21 C22 1.404(11) .
C21 H21 0.9500 .
C22 C23 1.389(12) .
C22 H22 0.9500 .
C23 C24 1.379(12) .
C23 H23 0.9500 .
C24 H24 0.9500 .
C25 C26 1.482(8) .
C26 H26A 0.9800 .
C26 H26B 0.9800 .
C26 H26C 0.9800 .
C27 C31 1.410(8) .
C27 C28 1.424(8) .
C28 C29 1.424(8) .
C28 H28 0.9500 .
C29 C30 1.413(9) .
C29 H29 0.9500 .
C30 C31 1.412(9) .
C30 H30 0.9500 .
C31 H31 0.9500 .
C32 C36 1.408(9) .
C32 C33 1.426(10) .
C32 H32 0.9500 .
C33 C34 1.409(10) .
C33 H33 0.9500 .
C34 C35 1.403(10) .
C34 H34 0.9500 .
C35 C36 1.411(9) .
C35 H35 0.9500 .
C36 H36 0.9500 .
Cl1 C37 1.755(9) .
Cl2 C37 1.716(12) .
C37 H37A 0.9900 .
C37 H37B 0.9900 .
Sb1 F3 1.842(5) 2_665
Sb1 F3 1.842(5) .
Sb1 F1 1.853(5) 2_665
Sb1 F1 1.853(4) .
Sb1 F2 1.858(4) 2_665
Sb1 F2 1.858(4) .
Sb2 F6 1.830(10) 2_655
Sb2 F6 1.830(10) .
Sb2 F5 1.837(9) 2_655
Sb2 F5 1.837(9) .
Sb2 F5A 1.844(16) .
Sb2 F5A 1.844(16) 2_655
Sb2 F6A 1.855(16) .
Sb2 F6A 1.855(16) 2_655
Sb2 F4 1.884(4) .
Sb2 F4 1.884(4) 2_655
Sb3 F9 1.786(6) .
Sb3 F8 1.808(6) .
Sb3 F7 1.826(6) .
Sb3 F11 1.845(5) .
Sb3 F10 1.846(7) .

loop_
_geom_hbond_atom_site_label_D
_geom_hbond_atom_site_label_H
_geom_hbond_atom_site_label_A
_geom_hbond_distance_DH
_geom_hbond_distance_HA
_geom_hbond_distance_DA
_geom_hbond_angle_DHA
N3 H3N Fe2 0.88 2.57 3.364(5) 151.0

loop_
_geom_torsion_atom_site_label_1
_geom_torsion_atom_site_label_2
_geom_torsion_atom_site_label_3
_geom_torsion_atom_site_label_4
_geom_torsion
C5 C1 C2 C3 -0.6(9)
Fe1 C1 C2 C3 59.0(6)
C5 C1 C2 Fe1 -59.6(5)
C1 C2 C3 C4 0.3(9)
Fe1 C2 C3 C4 60.2(6)
C1 C2 C3 Fe1 -59.9(5)
C2 C3 C4 C5 0.2(9)
Fe1 C3 C4 C5 60.8(5)
C2 C3 C4 Fe1 -60.7(6)
C2 C1 C5 C4 0.7(8)
Fe1 C1 C5 C4 -58.0(5)
C2 C1 C5 Fe1 58.7(5)
C3 C4 C5 C1 -0.6(9)
Fe1 C4 C5 C1 59.3(5)
C3 C4 C5 Fe1 -59.8(6)
C11 N1 C6 C7 -119.7(8)
C13 N1 C6 C7 64.1(9)
C11 N1 C6 C10 52.9(9)
C13 N1 C6 C10 -123.3(7)
C11 N1 C6 Fe1 147.0(6)
C13 N1 C6 Fe1 -29.2(9)
C10 C6 C7 C8 0.0(8)
N1 C6 C7 C8 173.4(6)
Fe1 C6 C7 C8 -59.9(5)
C10 C6 C7 Fe1 59.9(5)
N1 C6 C7 Fe1 -126.7(6)
C6 C7 C8 C9 0.4(8)
Fe1 C7 C8 C9 -59.4(5)
C6 C7 C8 Fe1 59.8(5)
C7 C8 C9 C10 -0.7(8)
Fe1 C8 C9 C10 -59.9(5)
C7 C8 C9 Fe1 59.3(5)
C7 C6 C10 C9 -0.3(8)
N1 C6 C10 C9 -173.8(6)
Fe1 C6 C10 C9 59.3(5)
C7 C6 C10 Fe1 -59.6(5)
N1 C6 C10 Fe1 126.9(6)
C8 C9 C10 C6 0.6(8)
Fe1 C9 C10 C6 -59.0(4)
C8 C9 C10 Fe1 59.6(5)
C6 N1 C11 C12 -0.9(10)
C13 N1 C11 C12 175.5(6)
C6 N1 C11 S1 177.6(5)
C13 N1 C11 S1 -5.9(7)
C14 S1 C11 N1 -7.0(6)
C14 S1 C11 C12 171.7(6)
C11 N1 C13 C14 18.9(8)
C6 N1 C13 C14 -164.5(6)
C25 N2 C14 C13 128.5(6)
C15 N2 C14 C13 -39.7(7)
C25 N2 C14 S1 -111.6(5)
C15 N2 C14 S1 80.2(5)
N1 C13 C14 N2 101.6(6)
N1 C13 C14 S1 -21.9(6)
C11 S1 C14 N2 -108.8(4)
C11 S1 C14 C13 16.6(5)
C25 N2 C15 C16 -62.1(8)
C14 N2 C15 C16 105.6(7)
C25 N2 C15 C19 131.7(6)
C14 N2 C15 C19 -60.6(8)
C25 N2 C15 Fe2 36.2(9)
C14 N2 C15 Fe2 -156.0(5)
C19 C15 C16 C17 0.8(7)
N2 C15 C16 C17 -167.4(6)
Fe2 C15 C16 C17 59.3(4)
C19 C15 C16 Fe2 -58.6(4)
N2 C15 C16 Fe2 133.3(6)
C15 C16 C17 C18 -0.9(7)
Fe2 C16 C17 C18 58.2(5)
C15 C16 C17 Fe2 -59.1(4)
C16 C17 C18 C19 0.7(8)
Fe2 C17 C18 C19 60.0(5)
C16 C17 C18 Fe2 -59.3(5)
C17 C18 C19 C15 -0.2(8)
Fe2 C18 C19 C15 60.3(4)
C17 C18 C19 Fe2 -60.4(5)
C16 C15 C19 C18 -0.4(7)
N2 C15 C19 C18 167.9(6)
Fe2 C15 C19 C18 -59.8(5)
C16 C15 C19 Fe2 59.5(4)
N2 C15 C19 Fe2 -132.3(6)
C24 C20 C21 C22 -1.0(8)
Fe2 C20 C21 C22 -60.2(5)
C24 C20 C21 Fe2 59.2(5)
C20 C21 C22 C23 1.1(8)
Fe2 C21 C22 C23 -59.9(5)
C20 C21 C22 Fe2 61.1(5)
C21 C22 C23 C24 -0.9(9)
Fe2 C22 C23 C24 -61.0(5)
C21 C22 C23 Fe2 60.1(5)
C22 C23 C24 C20 0.3(9)
Fe2 C23 C24 C20 -60.1(5)
C22 C23 C24 Fe2 60.4(6)
C21 C20 C24 C23 0.4(8)
Fe2 C20 C24 C23 59.4(5)
C21 C20 C24 Fe2 -59.0(5)
C27 N3 C25 N2 173.6(5)
C27 N3 C25 C26 -6.7(8)
C15 N2 C25 N3 0.5(8)
C14 N2 C25 N3 -166.8(5)
C15 N2 C25 C26 -179.1(5)
C14 N2 C25 C26 13.6(8)
C25 N3 C27 C31 -53.7(8)
C25 N3 C27 C28 127.3(6)
C25 N3 C27 Fe3 -142.8(5)
C31 C27 C28 C29 0.4(7)
N3 C27 C28 C29 179.6(5)
Fe3 C27 C28 C29 59.5(4)
C31 C27 C28 Fe3 -59.1(4)
N3 C27 C28 Fe3 120.1(6)
C27 C28 C29 C30 0.0(7)
Fe3 C28 C29 C30 59.0(4)
C27 C28 C29 Fe3 -59.0(4)
C28 C29 C30 C31 -0.4(7)
Fe3 C29 C30 C31 58.7(4)
C28 C29 C30 Fe3 -59.1(4)
C28 C27 C31 C30 -0.6(7)
N3 C27 C31 C30 -179.8(5)
Fe3 C27 C31 C30 -60.1(4)
C28 C27 C31 Fe3 59.4(4)
N3 C27 C31 Fe3 -119.8(6)
C29 C30 C31 C27 0.6(7)
Fe3 C30 C31 C27 59.8(4)
C29 C30 C31 Fe3 -59.2(4)
C36 C32 C33 C34 0.2(7)
Fe3 C32 C33 C34 59.9(5)
C36 C32 C33 Fe3 -59.7(4)
C32 C33 C34 C35 0.0(8)
Fe3 C33 C34 C35 60.1(5)
C32 C33 C34 Fe3 -60.1(5)
C33 C34 C35 C36 -0.2(8)
Fe3 C34 C35 C36 59.5(5)
C33 C34 C35 Fe3 -59.7(5)
C33 C32 C36 C35 -0.3(7)
Fe3 C32 C36 C35 -59.3(4)
C33 C32 C36 Fe3 59.1(5)
C34 C35 C36 C32 0.3(7)
Fe3 C35 C36 C32 59.3(4)
C34 C35 C36 Fe3 -59.1(5)
